data_7127042
loop_
_publ_author_name
'Sekine, Yoshihiro'
'Chen, Jian'
'Eguchi, Naoki'
'Miyasaka, Hitoshi'

_publ_section_title
;
 Fine tuning of intra-lattice electron transfers through site doping in
 tetraoxolene-bridged iron honeycomb layers.
;
_journal_issue 74
_journal_name_full 'Chemical communications (Cambridge, England)'
_journal_page_first 10867
_journal_page_last 10870
_journal_paper_doi 10.1039/d0cc03808c
_journal_volume 56
_journal_year 2020
_chemical_formula_moiety 'C18 Cl4.55 F1.45 Fe2 O12, 2(C12 H28 N), 2(C3 H6 O), O'
_chemical_formula_sum 'C48 H70 Cl4.55 F1.45 Fe2 N2 O15'
_chemical_formula_weight 1215.60
_space_group_crystal_system monoclinic
_space_group_IT_number 14
_space_group_name_Hall '-P 2ybc'
_space_group_name_H-M_alt 'P 1 21/c 1'
_atom_sites_solution_hydrogens geom
_atom_sites_solution_primary dual
_audit_creation_date 2020-07-31
_audit_creation_method
;
Olex2 1.3
(compiled Nov 21 2019 18:19:11 for OlexSys, GUI svn.r6003)
;
_audit_update_record
;
2020-08-04 deposited with the CCDC.	2020-08-06 downloaded from the CCDC.
;
_cell_angle_alpha 90
_cell_angle_beta 107.608(4)
_cell_angle_gamma 90
_cell_formula_units_Z 4
_cell_length_a 19.8773(6)
_cell_length_b 21.9737(7)
_cell_length_c 14.2912(5)
_cell_measurement_reflns_used 15655
_cell_measurement_temperature 103.15
_cell_measurement_theta_max 31.4920
_cell_measurement_theta_min 1.7500
_cell_volume 5949.6(4)
_computing_cell_refinement 'CrysAlisPro 1.171.39.46 (Rigaku OD, 2018)'
_computing_data_collection 'CrysAlisPro 1.171.39.46 (Rigaku OD, 2018)'
_computing_data_reduction 'CrysAlisPro 1.171.39.46 (Rigaku OD, 2018)'
_computing_molecular_graphics 'Olex2 1.3 (Dolomanov et al., 2009)'
_computing_publication_material 'Olex2 1.3 (Dolomanov et al., 2009)'
_computing_structure_refinement 'SHELXL 2014/7 (Sheldrick, 2015)'
_computing_structure_solution 'SHELXT 2014/5 (Sheldrick, 2014)'
_diffrn_ambient_temperature 103.15
_diffrn_detector 'CCD plate'
_diffrn_measured_fraction_theta_full 0.998
_diffrn_measured_fraction_theta_max 0.997
_diffrn_measurement_details
;
List of Runs (angles in degrees, time in seconds):

  # Type    Start    End  Width  t~exp~   \w     \q     \k     \f   Frames
#--------------------------------------------------------------------------
  1  \w   -110.00  70.00   0.50   15.00    --  -20.00  45.00   0.00  360
  2  \w   -110.00  70.00   0.50   15.00    --  -20.00  45.00  90.00  360
;
_diffrn_measurement_device 'abstract diffractometer'
_diffrn_measurement_device_type 'dtrek-CrysAlisPro-abstract goniometer imported rigaku-d*trek images'
_diffrn_measurement_method '\w scans'
_diffrn_orient_matrix_type 'CrysAlisPro convention (1999,Acta A55,543-557)'
_diffrn_orient_matrix_UB_11 -0.0231446000
_diffrn_orient_matrix_UB_12 0.0151266000
_diffrn_orient_matrix_UB_13 -0.0409855000
_diffrn_orient_matrix_UB_21 -0.0293084000
_diffrn_orient_matrix_UB_22 -0.0096163000
_diffrn_orient_matrix_UB_23 0.0149400000
_diffrn_orient_matrix_UB_31 0.0026529000
_diffrn_orient_matrix_UB_32 0.0268278000
_diffrn_orient_matrix_UB_33 0.0284110000
_diffrn_radiation_monochromator graphite
_diffrn_radiation_probe x-ray
_diffrn_radiation_type 'Mo K\a'
_diffrn_radiation_wavelength 0.71073
_diffrn_reflns_av_R_equivalents 0.0501
_diffrn_reflns_av_unetI/netI 0.0387
_diffrn_reflns_Laue_measured_fraction_full 0.998
_diffrn_reflns_Laue_measured_fraction_max 0.997
_diffrn_reflns_limit_h_max 19
_diffrn_reflns_limit_h_min -23
_diffrn_reflns_limit_k_max 26
_diffrn_reflns_limit_k_min -26
_diffrn_reflns_limit_l_max 16
_diffrn_reflns_limit_l_min -17
_diffrn_reflns_number 40793
_diffrn_reflns_point_group_measured_fraction_full 0.998
_diffrn_reflns_point_group_measured_fraction_max 0.997
_diffrn_reflns_theta_full 25.242
_diffrn_reflns_theta_max 25.350
_diffrn_reflns_theta_min 1.759
_diffrn_source 'fine-focus sealed X-ray tube'
_diffrn_source_type 'Enhance (Mo) X-ray Source'
_exptl_absorpt_coefficient_mu 0.757
_exptl_absorpt_correction_T_max 1.00000
_exptl_absorpt_correction_T_min 0.68301
_exptl_absorpt_correction_type multi-scan
_exptl_absorpt_process_details
;
CrysAlisPro 1.171.39.46 (Rigaku Oxford Diffraction, 2018)
Empirical absorption correction using spherical harmonics,
 implemented in SCALE3 ABSPACK scaling algorithm.
;
_exptl_crystal_colour black
_exptl_crystal_colour_primary black
_exptl_crystal_density_diffrn 1.357
_exptl_crystal_description hexagonal
_exptl_crystal_F_000 2538
_exptl_crystal_size_max 0.153
_exptl_crystal_size_mid 0.108
_exptl_crystal_size_min 0.052
_refine_diff_density_max 1.150
_refine_diff_density_min -0.405
_refine_diff_density_rms 0.109
_refine_ls_extinction_method none
_refine_ls_goodness_of_fit_ref 1.042
_refine_ls_hydrogen_treatment constr
_refine_ls_matrix_type full
_refine_ls_number_parameters 733
_refine_ls_number_reflns 10874
_refine_ls_number_restraints 4
_refine_ls_restrained_S_all 1.043
_refine_ls_R_factor_all 0.0877
_refine_ls_R_factor_gt 0.0634
_refine_ls_shift/su_max 0.001
_refine_ls_shift/su_mean 0.000
_refine_ls_structure_factor_coef Fsqd
_refine_ls_weighting_details 'w=1/[\s^2^(Fo^2^)+(0.1133P)^2^+4.5906P] where P=(Fo^2^+2Fc^2^)/3'
_refine_ls_weighting_scheme calc
_refine_ls_wR_factor_gt 0.1790
_refine_ls_wR_factor_ref 0.2026
_reflns_Friedel_coverage 0.000
_reflns_number_gt 7675
_reflns_number_total 10874
_reflns_threshold_expression 'I > 2\s(I)'
_cod_data_source_file d0cc03808c2.cif
_cod_data_source_block F-024_CCDC-2014816_R1
_cod_depositor_comments 'Adding full bibliography for 7127029--7127048.cif.'
_cod_database_code 7127042
_shelx_shelxl_version_number 2014/7
_chemical_oxdiff_formula 'C48 H70 Cl4.55 F1.45 Fe2 N2 O15'
_shelx_space_group_comment
;
The symmetry employed for this shelxl refinement is uniquely defined
by the following loop, which should always be used as a source of
symmetry information in preference to the above space-group names.
They are only intended as comments.
;
_reflns_odcompleteness_completeness 90.13
_reflns_odcompleteness_iscentric 1
_reflns_odcompleteness_theta 31.35
_olex2_refinement_description
;
1. Fixed Uiso
 At 1.2 times of:
  All C(H,H) groups
 At 1.5 times of:
  All C(H,H,H) groups
2. Restrained distances
 C14-F5
 1.33 with sigma of 0.02
 C6-F2
 1.33 with sigma of 0.02
 C11-F4
 1.33 with sigma of 0.02
 C8-F3
 1.33 with sigma of 0.02
3. Others
 Fixed Sof: Cl2(0.7849) Cl4(0.745) Cl3(0.745) Cl1(0.7849) Cl5(0.745)
 Cl6(0.745) O16(0.5) O15(0.5) F3(0.255) F2(0.2151) F5(0.255) F4(0.255)
 F1(0.2151) F6(0.255)
4.a Secondary CH2 refined with riding coordinates:
 C31(H31A,H31B), C35(H35A,H35B), C40(H40A,H40B), C38(H38A,H38B), C34(H34A,
 H34B), C37(H37A,H37B), C22(H22A,H22B), C19(H19A,H19B), C29(H29A,H29B),
 C25(H25A,H25B), C23(H23A,H23B), C28(H28A,H28B), C32(H32A,H32B), C41(H41A,H41B),
  C20(H20A,H20B), C26(H26A,H26B)
4.b Idealised Me refined as rotating group:
 C39(H39A,H39B,H39C), C36(H36A,H36B,H36C), C42(H42A,H42B,H42C), C33(H33A,H33B,
 H33C), C30(H30A,H30B,H30C), C21(H21A,H21B,H21C), C27(H27A,H27B,H27C), C44(H44A,
 H44B,H44C), C45(H45A,H45B,H45C), C24(H24A,H24B,H24C), C47(H47A,H47B,H47C),
 C48(H48A,H48B,H48C)
;
_olex2_submission_special_instructions 'No special instructions were received'
_oxdiff_exptl_absorpt_empirical_details
;
Empirical correction (ABSPACK) includes:
- Absorption correction using spherical harmonics
- Frame scaling
- Detector area scaling
;
_oxdiff_exptl_absorpt_empirical_full_max 1.481
_oxdiff_exptl_absorpt_empirical_full_min 0.615

loop_
_space_group_symop_operation_xyz
'x, y, z'
'-x, y+1/2, -z+1/2'
'-x, -y, -z'
'x, -y-1/2, z-1/2'

loop_
_atom_site_label
_atom_site_type_symbol
_atom_site_fract_x
_atom_site_fract_y
_atom_site_fract_z
_atom_site_U_iso_or_equiv
_atom_site_adp_type
_atom_site_occupancy
_atom_site_site_symmetry_order
_atom_site_calc_flag
_atom_site_refinement_flags_posn
_atom_site_refinement_flags_adp
_atom_site_refinement_flags_occupancy
_atom_site_disorder_assembly
_atom_site_disorder_group
Fe1 Fe 0.77824(3) 0.67877(2) 0.60061(3) 0.03010(17) Uani 1 1 d . . . . .
Fe2 Fe 0.76143(3) 0.31915(2) 0.59484(4) 0.03233(17) Uani 1 1 d . . . . .
Cl2 Cl 0.91939(10) 0.68018(11) 0.95938(19) 0.0377(5) Uani 0.7849 1 d . . P A 2
Cl4 Cl 0.61828(19) 0.50230(18) 0.6294(3) 0.0393(5) Uani 0.745 1 d . . P B 2
Cl3 Cl 0.90903(10) 0.49076(12) 0.53093(17) 0.0409(5) Uani 0.745 1 d . . P C 2
Cl1 Cl 0.6368(2) 0.81782(14) 0.7461(3) 0.0473(7) Uani 0.7849 1 d . . P D 2
Cl5 Cl 0.89719(12) 0.32578(15) 0.9521(2) 0.0401(5) Uani 0.745 1 d . . P E 2
Cl6 Cl 0.6201(2) 0.18214(17) 0.7411(3) 0.0481(7) Uani 0.745 1 d . . P F 2
O4 O 0.83584(12) 0.76478(11) 1.04706(16) 0.0322(5) Uani 1 1 d . . . . .
O1 O 0.83823(12) 0.67965(10) 0.74142(16) 0.0309(5) Uani 1 1 d . . . . .
O5 O 0.83300(12) 0.60289(11) 0.57624(17) 0.0343(6) Uani 1 1 d . . . . .
O3 O 0.71696(13) 0.81678(11) 0.96036(17) 0.0336(6) Uani 1 1 d . . . . .
O10 O 0.81623(12) 0.24000(11) 1.04258(16) 0.0332(5) Uani 1 1 d . . . . .
O7 O 0.70122(12) 0.39438(11) 0.60711(17) 0.0349(6) Uani 1 1 d . . . . .
O8 O 0.71272(12) 0.60690(11) 0.61394(17) 0.0349(6) Uani 1 1 d . . . . .
O6 O 0.82134(12) 0.39025(11) 0.56799(17) 0.0349(6) Uani 1 1 d . . . . .
O11 O 0.69932(13) 0.18455(11) 0.95557(17) 0.0346(6) Uani 1 1 d . . . . .
O2 O 0.72170(12) 0.73496(11) 0.65551(16) 0.0335(5) Uani 1 1 d . . . . .
O9 O 0.81910(13) 0.32141(10) 0.73574(17) 0.0334(6) Uani 1 1 d . . . . .
O12 O 0.70373(13) 0.26416(11) 0.64989(16) 0.0360(6) Uani 1 1 d . . . . .
N2 N 0.50804(15) 0.70134(16) 0.5042(2) 0.0404(8) Uani 1 1 d . . . . .
N1 N 0.95069(17) 0.14788(16) 0.7751(2) 0.0472(8) Uani 1 1 d . . . . .
C8 C 0.83161(19) 0.49615(16) 0.5644(3) 0.0355(8) Uani 1 1 d D . . . .
C10 C 0.72784(18) 0.44477(17) 0.5981(2) 0.0333(8) Uani 1 1 d . . . . .
C7 C 0.80476(18) 0.55218(16) 0.5793(2) 0.0328(8) Uani 1 1 d . . . . .
C9 C 0.79879(18) 0.44247(17) 0.5753(2) 0.0327(8) Uani 1 1 d . . . . .
C12 C 0.73380(18) 0.55445(16) 0.6017(2) 0.0323(8) Uani 1 1 d . . . . .
C1 C 0.81240(17) 0.71146(15) 0.7986(2) 0.0289(7) Uani 1 1 d . . . . .
C11 C 0.69854(19) 0.50114(15) 0.6068(3) 0.0341(8) Uani 1 1 d D . . . .
C4 C 0.74358(18) 0.78508(16) 0.9038(2) 0.0314(8) Uani 1 1 d . . . . .
C15 C 0.79177(18) 0.24856(15) 0.9489(2) 0.0306(7) Uani 1 1 d . . . . .
C5 C 0.81105(18) 0.75459(15) 0.9537(2) 0.0298(7) Uani 1 1 d . . . . .
C2 C 0.74546(17) 0.74283(16) 0.7486(2) 0.0302(7) Uani 1 1 d . . . . .
C13 C 0.79309(18) 0.29043(15) 0.7932(2) 0.0319(8) Uani 1 1 d . . . . .
C14 C 0.82239(18) 0.28527(16) 0.8939(2) 0.0311(8) Uani 1 1 d D . . . .
C6 C 0.84256(17) 0.71851(15) 0.8991(2) 0.0305(8) Uani 1 1 d D . . . .
C16 C 0.72568(18) 0.21600(16) 0.8991(2) 0.0326(8) Uani 1 1 d . . . . .
C18 C 0.72727(18) 0.25730(16) 0.7436(2) 0.0324(8) Uani 1 1 d . . . . .
C3 C 0.71349(18) 0.77847(16) 0.8042(2) 0.0336(8) Uani 1 1 d . . . . .
C17 C 0.69611(19) 0.22169(17) 0.7994(3) 0.0372(8) Uani 1 1 d . . . . .
C31 C 0.4450(2) 0.74100(18) 0.5018(3) 0.0466(10) Uani 1 1 d . . . . .
H31A H 0.4316 0.7643 0.4397 0.056 Uiso 1 1 calc R U . . .
H31B H 0.4049 0.7140 0.5007 0.056 Uiso 1 1 calc R U . . .
C35 C 0.4764(2) 0.61669(19) 0.6072(3) 0.0494(10) Uani 1 1 d . . . . .
H35A H 0.4719 0.5836 0.5586 0.059 Uiso 1 1 calc R U . . .
H35B H 0.4297 0.6365 0.5945 0.059 Uiso 1 1 calc R U . . .
C40 C 0.57151(19) 0.74019(18) 0.5062(3) 0.0459(10) Uani 1 1 d . . . . .
H40A H 0.5852 0.7638 0.5681 0.055 Uiso 1 1 calc R U . . .
H40B H 0.6113 0.7128 0.5075 0.055 Uiso 1 1 calc R U . . .
C38 C 0.5401(2) 0.61621(19) 0.4025(3) 0.0509(10) Uani 1 1 d . . . . .
H38A H 0.5473 0.5846 0.4540 0.061 Uiso 1 1 calc R U . . .
H38B H 0.5857 0.6371 0.4110 0.061 Uiso 1 1 calc R U . . .
C39 C 0.5149(3) 0.5868(2) 0.3014(3) 0.0715(15) Uani 1 1 d . . . . .
H39A H 0.5126 0.6176 0.2510 0.107 Uiso 1 1 calc R U . . .
H39B H 0.4679 0.5692 0.2913 0.107 Uiso 1 1 calc R U . . .
H39C H 0.5479 0.5546 0.2969 0.107 Uiso 1 1 calc R U . . .
C34 C 0.5300(2) 0.66268(18) 0.5968(3) 0.0441(9) Uani 1 1 d . . . . .
H34A H 0.5740 0.6408 0.5987 0.053 Uiso 1 1 calc R U . . .
H34B H 0.5412 0.6902 0.6543 0.053 Uiso 1 1 calc R U . . .
C37 C 0.4854(2) 0.66170(18) 0.4127(3) 0.0463(10) Uani 1 1 d . . . . .
H37A H 0.4423 0.6392 0.4127 0.056 Uiso 1 1 calc R U . . .
H37B H 0.4729 0.6885 0.3544 0.056 Uiso 1 1 calc R U . . .
C36 C 0.4998(3) 0.5905(2) 0.7104(3) 0.0699(14) Uani 1 1 d . . . . .
H36A H 0.4662 0.5592 0.7163 0.105 Uiso 1 1 calc R U . . .
H36B H 0.5015 0.6230 0.7580 0.105 Uiso 1 1 calc R U . . .
H36C H 0.5468 0.5723 0.7235 0.105 Uiso 1 1 calc R U . . .
C22 C 0.9853(3) 0.1221(2) 0.7035(3) 0.0644(13) Uani 1 1 d . . . . .
H22A H 1.0320 0.1417 0.7156 0.077 Uiso 1 1 calc R U . . .
H22B H 0.9563 0.1333 0.6363 0.077 Uiso 1 1 calc R U . . .
C19 C 0.9988(2) 0.1357(2) 0.8775(3) 0.0566(11) Uani 1 1 d . . . . .
H19A H 0.9988 0.0913 0.8890 0.068 Uiso 1 1 calc R U . . .
H19B H 1.0473 0.1470 0.8789 0.068 Uiso 1 1 calc R U . . .
C29 C 1.0058(2) 0.2540(2) 0.7690(3) 0.0573(12) Uani 1 1 d . . . . .
H29A H 1.0270 0.2439 0.7166 0.069 Uiso 1 1 calc R U . . .
H29B H 1.0409 0.2445 0.8330 0.069 Uiso 1 1 calc R U . . .
C25 C 0.8805(2) 0.1198(2) 0.7643(4) 0.0644(13) Uani 1 1 d . . . . .
H25A H 0.8584 0.1421 0.8076 0.077 Uiso 1 1 calc R U . . .
H25B H 0.8885 0.0774 0.7890 0.077 Uiso 1 1 calc R U . . .
C23 C 0.9956(3) 0.0538(2) 0.7074(4) 0.0719(14) Uani 1 1 d . . . . .
H23A H 1.0276 0.0421 0.7727 0.086 Uiso 1 1 calc R U . . .
H23B H 0.9496 0.0334 0.6984 0.086 Uiso 1 1 calc R U . . .
C28 C 0.9411(2) 0.2164(2) 0.7566(3) 0.0556(11) Uani 1 1 d . . . . .
H28A H 0.9098 0.2223 0.6887 0.067 Uiso 1 1 calc R U . . .
H28B H 0.9159 0.2328 0.8013 0.067 Uiso 1 1 calc R U . . .
C32 C 0.4551(2) 0.7852(2) 0.5854(4) 0.0667(14) Uani 1 1 d . . . . .
H32A H 0.4996 0.8082 0.5952 0.080 Uiso 1 1 calc R U . . .
H32B H 0.4581 0.7630 0.6468 0.080 Uiso 1 1 calc R U . . .
C41 C 0.5616(2) 0.7842(2) 0.4217(4) 0.0661(13) Uani 1 1 d . . . . .
H41A H 0.5175 0.8076 0.4120 0.079 Uiso 1 1 calc R U . . .
H41B H 0.5580 0.7614 0.3605 0.079 Uiso 1 1 calc R U . . .
C42 C 0.6242(2) 0.8272(2) 0.4445(4) 0.0707(15) Uani 1 1 d . . . . .
H42A H 0.6234 0.8499 0.3851 0.106 Uiso 1 1 calc R U . . .
H42B H 0.6681 0.8037 0.4672 0.106 Uiso 1 1 calc R U . . .
H42C H 0.6215 0.8558 0.4959 0.106 Uiso 1 1 calc R U . . .
C33 C 0.3923(2) 0.8292(2) 0.5608(4) 0.0706(15) Uani 1 1 d . . . . .
H33A H 0.3951 0.8568 0.5082 0.106 Uiso 1 1 calc R U . . .
H33B H 0.3934 0.8530 0.6193 0.106 Uiso 1 1 calc R U . . .
H33C H 0.3482 0.8060 0.5392 0.106 Uiso 1 1 calc R U . . .
C20 C 0.9837(3) 0.1664(2) 0.9613(4) 0.0684(14) Uani 1 1 d . . . . .
H20A H 0.9361 0.1547 0.9636 0.082 Uiso 1 1 calc R U . . .
H20B H 0.9845 0.2111 0.9529 0.082 Uiso 1 1 calc R U . . .
C30 C 0.9880(3) 0.3215(2) 0.7645(4) 0.0743(15) Uani 1 1 d . . . . .
H30A H 0.9561 0.3314 0.6993 0.112 Uiso 1 1 calc R U . . .
H30B H 1.0314 0.3454 0.7769 0.112 Uiso 1 1 calc R U . . .
H30C H 0.9650 0.3311 0.8144 0.112 Uiso 1 1 calc R U . . .
O14 O 0.8607(3) -0.0343(2) 0.7101(6) 0.187(3) Uani 1 1 d . . . . .
C26 C 0.8287(3) 0.1181(3) 0.6631(4) 0.0840(18) Uani 1 1 d . . . . .
H26A H 0.8234 0.1596 0.6348 0.101 Uiso 1 1 calc R U . . .
H26B H 0.8474 0.0916 0.6208 0.101 Uiso 1 1 calc R U . . .
C21 C 1.0378(4) 0.1484(3) 1.0551(4) 0.0898(19) Uani 1 1 d . . . . .
H21A H 1.0850 0.1520 1.0476 0.135 Uiso 1 1 calc R U . . .
H21B H 1.0296 0.1062 1.0709 0.135 Uiso 1 1 calc R U . . .
H21C H 1.0341 0.1751 1.1082 0.135 Uiso 1 1 calc R U . . .
O13 O 0.6658(4) 0.5034(3) 0.9160(7) 0.186(4) Uani 1 1 d . . . . .
C43 C 0.7230(5) 0.5017(3) 0.8958(5) 0.109(3) Uani 1 1 d . . . . .
C27 C 0.7582(3) 0.0951(3) 0.6631(5) 0.098(2) Uani 1 1 d . . . . .
H27A H 0.7284 0.0891 0.5952 0.146 Uiso 1 1 calc R U . . .
H27B H 0.7360 0.1248 0.6955 0.146 Uiso 1 1 calc R U . . .
H27C H 0.7639 0.0563 0.6984 0.146 Uiso 1 1 calc R U . . .
C44 C 0.7519(4) 0.4424(3) 0.8769(5) 0.112(2) Uani 1 1 d . . . . .
H44A H 0.7145 0.4186 0.8312 0.168 Uiso 1 1 calc R U . . .
H44B H 0.7701 0.4201 0.9388 0.168 Uiso 1 1 calc R U . . .
H44C H 0.7903 0.4493 0.8483 0.168 Uiso 1 1 calc R U . . .
C46 C 0.8224(4) -0.0742(3) 0.7215(6) 0.101(2) Uani 1 1 d . . . . .
C45 C 0.7601(4) 0.5584(3) 0.8818(6) 0.113(2) Uani 1 1 d . . . . .
H45A H 0.7954 0.5485 0.8489 0.170 Uiso 1 1 calc R U . . .
H45B H 0.7836 0.5768 0.9459 0.170 Uiso 1 1 calc R U . . .
H45C H 0.7258 0.5872 0.8415 0.170 Uiso 1 1 calc R U . . .
C24 C 1.0266(5) 0.0328(3) 0.6284(6) 0.137(3) Uani 1 1 d . . . . .
H24A H 0.9955 0.0452 0.5640 0.206 Uiso 1 1 calc R U . . .
H24B H 1.0312 -0.0116 0.6307 0.206 Uiso 1 1 calc R U . . .
H24C H 1.0732 0.0513 0.6394 0.206 Uiso 1 1 calc R U . . .
C47 C 0.7832(5) -0.0668(4) 0.7999(5) 0.135(3) Uani 1 1 d . . . . .
H47A H 0.7948 -0.0271 0.8321 0.202 Uiso 1 1 calc R U . . .
H47B H 0.7980 -0.0992 0.8491 0.202 Uiso 1 1 calc R U . . .
H47C H 0.7322 -0.0694 0.7682 0.202 Uiso 1 1 calc R U . . .
C48 C 0.8092(4) -0.1275(3) 0.6591(6) 0.118(3) Uani 1 1 d . . . . .
H48A H 0.7586 -0.1305 0.6244 0.177 Uiso 1 1 calc R U . . .
H48B H 0.8246 -0.1639 0.6994 0.177 Uiso 1 1 calc R U . . .
H48C H 0.8355 -0.1241 0.6113 0.177 Uiso 1 1 calc R U . . .
O16 O 0.5165(8) 0.5661(16) 1.0219(14) 0.290(14) Uani 0.5 1 d . . P G -3
O15 O 0.5619(15) 0.4974(8) 1.0737(15) 0.257(13) Uani 0.5 1 d . . P G 3
F3 F 0.8986(9) 0.4977(9) 0.5573(14) 0.079(7) Uani 0.255 1 d D . P C -2
F2 F 0.9103(9) 0.6975(8) 0.9398(16) 0.054(7) Uani 0.2151 1 d D . P A -2
F5 F 0.8865(10) 0.3116(10) 0.9375(17) 0.078(8) Uani 0.255 1 d D . P E -2
F4 F 0.6356(11) 0.5075(12) 0.626(2) 0.048(7) Uani 0.255 1 d D . P B -2
F1 F 0.6465(14) 0.7988(9) 0.758(2) 0.033(5) Uani 0.2151 1 d . . P D -2
F6 F 0.6293(15) 0.1989(11) 0.7581(18) 0.064(7) Uani 0.255 1 d . . P F -2

loop_
_atom_site_aniso_label
_atom_site_aniso_U_11
_atom_site_aniso_U_22
_atom_site_aniso_U_33
_atom_site_aniso_U_23
_atom_site_aniso_U_13
_atom_site_aniso_U_12
Fe1 0.0287(3) 0.0363(3) 0.0250(3) 0.0001(2) 0.0077(2) -0.0009(2)
Fe2 0.0320(3) 0.0369(3) 0.0258(3) -0.0003(2) 0.0052(2) -0.0015(2)
Cl2 0.0336(7) 0.0466(14) 0.0293(10) 0.0009(9) 0.0039(6) 0.0134(7)
Cl4 0.0308(14) 0.0357(9) 0.0582(12) 0.0048(8) 0.0235(11) 0.0003(9)
Cl3 0.0348(7) 0.0390(9) 0.0530(14) -0.0086(9) 0.0194(8) -0.0049(6)
Cl1 0.0406(9) 0.064(2) 0.0305(10) -0.0034(12) 0.0005(7) 0.0254(14)
Cl5 0.0370(8) 0.0511(14) 0.0277(10) -0.0045(9) 0.0030(6) -0.0097(7)
Cl6 0.0416(9) 0.0699(17) 0.0263(13) 0.0029(12) 0.0004(9) -0.0208(11)
O4 0.0305(13) 0.0399(13) 0.0232(13) 0.0002(10) 0.0037(10) 0.0052(10)
O1 0.0278(12) 0.0373(13) 0.0263(13) 0.0000(10) 0.0063(10) 0.0030(10)
O5 0.0320(13) 0.0350(13) 0.0374(14) -0.0022(11) 0.0129(11) -0.0033(10)
O3 0.0315(13) 0.0419(14) 0.0262(13) -0.0017(10) 0.0069(11) 0.0074(10)
O10 0.0328(13) 0.0398(13) 0.0224(13) -0.0015(10) 0.0013(10) -0.0014(11)
O7 0.0337(13) 0.0357(13) 0.0362(14) 0.0008(11) 0.0119(11) -0.0044(10)
O8 0.0329(13) 0.0390(14) 0.0349(14) 0.0015(11) 0.0135(11) -0.0009(11)
O6 0.0348(13) 0.0359(13) 0.0351(14) -0.0005(11) 0.0121(11) 0.0005(11)
O11 0.0323(13) 0.0431(14) 0.0254(13) 0.0013(10) 0.0044(11) -0.0052(10)
O2 0.0315(13) 0.0426(14) 0.0238(13) 0.0010(10) 0.0046(10) 0.0070(11)
O9 0.0345(14) 0.0381(13) 0.0251(13) -0.0011(10) 0.0053(11) -0.0048(10)
O12 0.0339(13) 0.0461(14) 0.0233(13) 0.0005(10) 0.0015(10) -0.0066(11)
N2 0.0307(17) 0.0413(18) 0.045(2) 0.0027(14) 0.0044(15) 0.0001(13)
N1 0.0372(18) 0.054(2) 0.048(2) 0.0040(16) 0.0095(15) 0.0058(15)
C8 0.0268(18) 0.043(2) 0.039(2) 0.0013(16) 0.0126(17) -0.0018(15)
C10 0.0295(18) 0.043(2) 0.0264(18) 0.0008(15) 0.0070(15) -0.0034(15)
C7 0.0302(18) 0.039(2) 0.0284(19) 0.0027(15) 0.0080(15) -0.0040(15)
C9 0.0302(18) 0.043(2) 0.0240(18) 0.0003(15) 0.0063(15) -0.0003(15)
C12 0.0322(19) 0.039(2) 0.0257(18) 0.0009(15) 0.0092(15) 0.0037(15)
C1 0.0279(17) 0.0300(17) 0.0288(19) 0.0011(14) 0.0086(15) 0.0005(14)
C11 0.0276(18) 0.041(2) 0.036(2) 0.0011(15) 0.0130(16) -0.0020(15)
C4 0.0290(18) 0.0346(19) 0.0304(19) 0.0012(14) 0.0087(15) 0.0017(14)
C15 0.0290(18) 0.0341(18) 0.0264(19) -0.0041(14) 0.0047(15) 0.0025(14)
C5 0.0300(18) 0.0324(18) 0.0261(19) 0.0047(14) 0.0071(15) 0.0010(14)
C2 0.0271(17) 0.0362(18) 0.0255(18) 0.0032(14) 0.0052(14) 0.0000(14)
C13 0.0313(18) 0.0326(18) 0.0303(19) -0.0035(15) 0.0073(15) 0.0013(14)
C14 0.0238(17) 0.0376(19) 0.0266(19) -0.0078(15) -0.0003(15) -0.0041(15)
C6 0.0243(17) 0.0355(19) 0.0300(19) 0.0044(15) 0.0054(15) 0.0054(14)
C16 0.0311(18) 0.0359(19) 0.028(2) 0.0009(14) 0.0045(16) 0.0030(15)
C18 0.0296(18) 0.0374(19) 0.0265(19) -0.0002(15) 0.0028(15) -0.0005(15)
C3 0.0288(19) 0.044(2) 0.0267(19) 0.0000(15) 0.0062(15) 0.0073(16)
C17 0.0283(19) 0.046(2) 0.033(2) -0.0035(16) 0.0014(16) -0.0090(16)
C31 0.029(2) 0.045(2) 0.060(3) 0.008(2) 0.0058(18) 0.0042(17)
C35 0.058(3) 0.044(2) 0.048(2) 0.0053(19) 0.019(2) 0.0090(19)
C40 0.0283(19) 0.045(2) 0.058(3) -0.0037(19) 0.0046(18) -0.0028(16)
C38 0.057(3) 0.048(2) 0.051(3) -0.0036(19) 0.021(2) -0.007(2)
C39 0.091(4) 0.065(3) 0.065(3) -0.018(3) 0.033(3) -0.030(3)
C34 0.045(2) 0.046(2) 0.038(2) -0.0004(18) 0.0066(18) 0.0115(18)
C37 0.045(2) 0.046(2) 0.042(2) 0.0011(18) 0.0036(19) -0.0117(18)
C36 0.100(4) 0.059(3) 0.058(3) 0.013(2) 0.035(3) 0.019(3)
C22 0.056(3) 0.083(4) 0.052(3) -0.004(2) 0.013(2) 0.005(3)
C19 0.055(3) 0.058(3) 0.054(3) 0.003(2) 0.011(2) 0.010(2)
C29 0.047(3) 0.064(3) 0.058(3) 0.002(2) 0.012(2) -0.002(2)
C25 0.053(3) 0.057(3) 0.082(4) 0.006(2) 0.019(3) -0.002(2)
C23 0.078(4) 0.060(3) 0.077(4) -0.014(3) 0.023(3) -0.003(3)
C28 0.048(3) 0.058(3) 0.056(3) 0.006(2) 0.009(2) 0.005(2)
C32 0.045(3) 0.062(3) 0.083(4) -0.010(3) 0.005(2) 0.017(2)
C41 0.044(3) 0.062(3) 0.088(4) 0.011(3) 0.013(2) -0.014(2)
C42 0.041(3) 0.055(3) 0.111(4) 0.010(3) 0.015(3) -0.011(2)
C33 0.037(2) 0.049(3) 0.117(4) -0.009(3) 0.011(3) 0.008(2)
C20 0.090(4) 0.062(3) 0.056(3) 0.004(2) 0.026(3) 0.011(3)
C30 0.065(3) 0.069(3) 0.092(4) -0.002(3) 0.029(3) -0.011(3)
O14 0.156(5) 0.072(3) 0.383(10) -0.017(5) 0.154(7) -0.028(3)
C26 0.057(3) 0.068(3) 0.104(4) 0.020(3) -0.010(3) -0.013(3)
C21 0.133(6) 0.078(4) 0.057(3) -0.010(3) 0.026(4) -0.014(4)
O13 0.193(7) 0.159(7) 0.271(10) 0.034(5) 0.167(8) 0.038(4)
C43 0.136(7) 0.112(7) 0.096(6) 0.015(4) 0.062(5) 0.028(5)
C27 0.053(3) 0.073(4) 0.155(6) 0.004(4) 0.013(4) -0.005(3)
C44 0.163(7) 0.073(4) 0.106(5) 0.015(4) 0.048(5) 0.031(4)
C46 0.086(4) 0.063(4) 0.146(6) 0.024(4) 0.024(4) -0.003(3)
C45 0.137(7) 0.077(4) 0.135(6) -0.013(4) 0.056(5) -0.015(4)
C24 0.208(10) 0.101(5) 0.140(7) -0.040(5) 0.107(7) 0.005(6)
C47 0.183(9) 0.112(6) 0.107(6) 0.008(5) 0.041(6) -0.034(6)
C48 0.123(6) 0.097(5) 0.139(6) -0.027(5) 0.048(5) -0.033(5)
O16 0.110(11) 0.59(5) 0.215(17) 0.03(2) 0.118(12) 0.008(18)
O15 0.46(4) 0.209(18) 0.198(17) 0.060(13) 0.25(2) 0.12(2)
F3 0.148(19) 0.042(8) 0.064(10) -0.026(6) 0.056(9) -0.017(8)
F2 0.114(17) 0.023(9) 0.036(11) 0.010(6) 0.038(10) 0.012(8)
F5 0.15(2) 0.044(11) 0.037(10) -0.014(7) 0.016(11) 0.002(10)
F4 0.026(11) 0.048(9) 0.085(10) 0.018(6) 0.038(8) 0.003(7)
F1 0.034(12) 0.028(10) 0.039(10) 0.003(7) 0.015(8) 0.012(7)
F6 0.080(17) 0.084(15) 0.031(10) -0.015(8) 0.021(10) -0.007(10)

loop_
_atom_type_symbol
_atom_type_description
_atom_type_scat_dispersion_real
_atom_type_scat_dispersion_imag
_atom_type_scat_source
C C 0.0033 0.0016 'International Tables Vol C Tables 4.2.6.8 and 6.1.1.4'
H H 0.0000 0.0000 'International Tables Vol C Tables 4.2.6.8 and 6.1.1.4'
Cl Cl 0.1484 0.1585 'International Tables Vol C Tables 4.2.6.8 and 6.1.1.4'
F F 0.0171 0.0103 'International Tables Vol C Tables 4.2.6.8 and 6.1.1.4'
Fe Fe 0.3463 0.8444 'International Tables Vol C Tables 4.2.6.8 and 6.1.1.4'
N N 0.0061 0.0033 'International Tables Vol C Tables 4.2.6.8 and 6.1.1.4'
O O 0.0106 0.0060 'International Tables Vol C Tables 4.2.6.8 and 6.1.1.4'

loop_
_geom_angle_atom_site_label_1
_geom_angle_atom_site_label_2
_geom_angle_atom_site_label_3
_geom_angle
_geom_angle_site_symmetry_1
_geom_angle_site_symmetry_3
_geom_angle_publ_flag
O4 Fe1 O1 98.24(9) 4_575 . ?
O4 Fe1 O5 92.54(9) 4_575 . ?
O4 Fe1 O3 80.32(9) 4_575 4_575 ?
O4 Fe1 O8 162.06(9) 4_575 . ?
O1 Fe1 O5 89.61(9) . . ?
O1 Fe1 O3 176.56(10) . 4_575 ?
O1 Fe1 O8 96.51(9) . . ?
O5 Fe1 O8 77.38(9) . . ?
O3 Fe1 O5 93.57(10) 4_575 . ?
O3 Fe1 O8 85.48(9) 4_575 . ?
O2 Fe1 O4 102.98(10) . 4_575 ?
O2 Fe1 O1 80.39(9) . . ?
O2 Fe1 O5 162.54(10) . . ?
O2 Fe1 O3 96.85(10) . 4_575 ?
O2 Fe1 O8 89.48(10) . . ?
O10 Fe2 O7 161.71(9) 4_565 . ?
O10 Fe2 O6 90.72(10) 4_565 . ?
O10 Fe2 O11 80.94(9) 4_565 4_565 ?
O10 Fe2 O9 100.56(10) 4_565 . ?
O10 Fe2 O12 101.51(10) 4_565 . ?
O6 Fe2 O7 78.09(9) . . ?
O11 Fe2 O7 85.33(9) 4_565 . ?
O11 Fe2 O6 93.60(10) 4_565 . ?
O9 Fe2 O7 93.72(9) . . ?
O9 Fe2 O6 88.92(9) . . ?
O9 Fe2 O11 177.06(10) . 4_565 ?
O12 Fe2 O7 91.96(10) . . ?
O12 Fe2 O6 165.22(10) . . ?
O12 Fe2 O11 96.48(10) . 4_565 ?
O12 Fe2 O9 80.76(9) . . ?
F3 Cl3 C8 35(2) . . ?
C5 O4 Fe1 114.8(2) . 4_576 ?
C1 O1 Fe1 114.2(2) . . ?
C7 O5 Fe1 116.4(2) . . ?
C4 O3 Fe1 114.2(2) . 4_576 ?
C15 O10 Fe2 114.1(2) . 4_566 ?
C10 O7 Fe2 115.0(2) . . ?
C12 O8 Fe1 115.9(2) . . ?
C9 O6 Fe2 115.9(2) . . ?
C16 O11 Fe2 113.5(2) . 4_566 ?
C2 O2 Fe1 114.8(2) . . ?
C13 O9 Fe2 114.3(2) . . ?
C18 O12 Fe2 114.3(2) . . ?
C31 N2 C34 111.0(3) . . ?
C31 N2 C37 106.4(3) . . ?
C40 N2 C31 110.7(3) . . ?
C40 N2 C34 106.2(3) . . ?
C40 N2 C37 111.5(3) . . ?
C37 N2 C34 111.1(3) . . ?
C22 N1 C19 107.8(3) . . ?
C22 N1 C28 108.2(3) . . ?
C19 N1 C28 110.6(3) . . ?
C25 N1 C22 112.3(4) . . ?
C25 N1 C19 109.0(3) . . ?
C25 N1 C28 109.0(3) . . ?
C7 C8 Cl3 121.0(3) . . ?
C9 C8 Cl3 117.3(3) . . ?
C9 C8 C7 121.7(3) . . ?
F3 C8 Cl3 12.3(7) . . ?
F3 C8 C7 114.8(8) . . ?
F3 C8 C9 122.3(9) . . ?
O7 C10 C9 115.8(3) . . ?
O7 C10 C11 125.3(3) . . ?
C11 C10 C9 118.9(3) . . ?
O5 C7 C8 126.0(3) . . ?
O5 C7 C12 115.2(3) . . ?
C8 C7 C12 118.8(3) . . ?
O6 C9 C8 125.6(3) . . ?
O6 C9 C10 115.0(3) . . ?
C8 C9 C10 119.3(3) . . ?
O8 C12 C7 115.1(3) . . ?
O8 C12 C11 125.2(3) . . ?
C11 C12 C7 119.7(3) . . ?
O1 C1 C2 114.7(3) . . ?
O1 C1 C6 125.8(3) . . ?
C6 C1 C2 119.5(3) . . ?
C10 C11 Cl4 117.8(3) . . ?
C12 C11 Cl4 120.8(3) . . ?
C12 C11 C10 121.3(3) . . ?
F4 C11 Cl4 5.1(12) . . ?
F4 C11 C10 122.9(11) . . ?
F4 C11 C12 115.7(11) . . ?
O3 C4 C5 115.2(3) . . ?
O3 C4 C3 124.8(3) . . ?
C3 C4 C5 120.0(3) . . ?
O10 C15 C14 125.4(3) . . ?
O10 C15 C16 115.5(3) . . ?
C14 C15 C16 119.1(3) . . ?
O4 C5 C4 115.2(3) . . ?
O4 C5 C6 125.7(3) . . ?
C6 C5 C4 119.1(3) . . ?
O2 C2 C1 115.7(3) . . ?
O2 C2 C3 125.3(3) . . ?
C3 C2 C1 119.0(3) . . ?
O9 C13 C14 125.6(3) . . ?
O9 C13 C18 115.0(3) . . ?
C14 C13 C18 119.4(3) . . ?
C15 C14 Cl5 119.4(3) . . ?
C13 C14 Cl5 119.5(3) . . ?
C13 C14 C15 121.2(3) . . ?
F5 C14 Cl5 7.1(11) . . ?
F5 C14 C15 119.7(11) . . ?
F5 C14 C13 118.7(11) . . ?
C1 C6 Cl2 120.1(3) . . ?
C1 C6 C5 121.3(3) . . ?
C5 C6 Cl2 118.6(3) . . ?
F2 C6 Cl2 11.8(8) . . ?
F2 C6 C1 117.5(10) . . ?
F2 C6 C5 120.3(11) . . ?
O11 C16 C15 115.4(3) . . ?
O11 C16 C17 124.8(3) . . ?
C17 C16 C15 119.7(3) . . ?
O12 C18 C13 115.5(3) . . ?
O12 C18 C17 125.3(3) . . ?
C17 C18 C13 119.1(3) . . ?
C4 C3 Cl1 119.2(3) . . ?
C4 C3 C2 121.2(3) . . ?
C2 C3 Cl1 119.5(3) . . ?
F1 C3 Cl1 11.2(11) . . ?
F1 C3 C4 121.3(12) . . ?
F1 C3 C2 116.8(12) . . ?
C16 C17 Cl6 119.6(3) . . ?
C16 C17 C18 121.4(3) . . ?
C16 C17 F6 117.9(12) . . ?
C18 C17 Cl6 118.9(3) . . ?
F6 C17 Cl6 10.5(13) . . ?
F6 C17 C18 119.9(12) . . ?
N2 C31 H31A 108.2 . . ?
N2 C31 H31B 108.2 . . ?
H31A C31 H31B 107.4 . . ?
C32 C31 N2 116.2(3) . . ?
C32 C31 H31A 108.2 . . ?
C32 C31 H31B 108.2 . . ?
H35A C35 H35B 108.3 . . ?
C34 C35 H35A 109.8 . . ?
C34 C35 H35B 109.8 . . ?
C34 C35 C36 109.3(4) . . ?
C36 C35 H35A 109.8 . . ?
C36 C35 H35B 109.8 . . ?
N2 C40 H40A 108.3 . . ?
N2 C40 H40B 108.3 . . ?
H40A C40 H40B 107.4 . . ?
C41 C40 N2 116.0(3) . . ?
C41 C40 H40A 108.3 . . ?
C41 C40 H40B 108.3 . . ?
H38A C38 H38B 108.3 . . ?
C39 C38 H38A 109.8 . . ?
C39 C38 H38B 109.8 . . ?
C37 C38 H38A 109.8 . . ?
C37 C38 H38B 109.8 . . ?
C37 C38 C39 109.4(4) . . ?
C38 C39 H39A 109.5 . . ?
C38 C39 H39B 109.5 . . ?
C38 C39 H39C 109.5 . . ?
H39A C39 H39B 109.5 . . ?
H39A C39 H39C 109.5 . . ?
H39B C39 H39C 109.5 . . ?
N2 C34 H34A 108.4 . . ?
N2 C34 H34B 108.4 . . ?
C35 C34 N2 115.7(3) . . ?
C35 C34 H34A 108.4 . . ?
C35 C34 H34B 108.4 . . ?
H34A C34 H34B 107.4 . . ?
N2 C37 H37A 108.5 . . ?
N2 C37 H37B 108.5 . . ?
C38 C37 N2 115.2(3) . . ?
C38 C37 H37A 108.5 . . ?
C38 C37 H37B 108.5 . . ?
H37A C37 H37B 107.5 . . ?
C35 C36 H36A 109.5 . . ?
C35 C36 H36B 109.5 . . ?
C35 C36 H36C 109.5 . . ?
H36A C36 H36B 109.5 . . ?
H36A C36 H36C 109.5 . . ?
H36B C36 H36C 109.5 . . ?
N1 C22 H22A 108.4 . . ?
N1 C22 H22B 108.4 . . ?
N1 C22 C23 115.7(4) . . ?
H22A C22 H22B 107.4 . . ?
C23 C22 H22A 108.4 . . ?
C23 C22 H22B 108.4 . . ?
N1 C19 H19A 107.7 . . ?
N1 C19 H19B 107.7 . . ?
H19A C19 H19B 107.1 . . ?
C20 C19 N1 118.6(4) . . ?
C20 C19 H19A 107.7 . . ?
C20 C19 H19B 107.7 . . ?
H29A C29 H29B 108.1 . . ?
C28 C29 H29A 109.5 . . ?
C28 C29 H29B 109.5 . . ?
C28 C29 C30 110.6(4) . . ?
C30 C29 H29A 109.5 . . ?
C30 C29 H29B 109.5 . . ?
N1 C25 H25A 108.0 . . ?
N1 C25 H25B 108.0 . . ?
N1 C25 C26 117.2(4) . . ?
H25A C25 H25B 107.2 . . ?
C26 C25 H25A 108.0 . . ?
C26 C25 H25B 108.0 . . ?
C22 C23 H23A 109.5 . . ?
C22 C23 H23B 109.5 . . ?
H23A C23 H23B 108.1 . . ?
C24 C23 C22 110.8(5) . . ?
C24 C23 H23A 109.5 . . ?
C24 C23 H23B 109.5 . . ?
N1 C28 H28A 107.9 . . ?
N1 C28 H28B 107.9 . . ?
C29 C28 N1 117.7(3) . . ?
C29 C28 H28A 107.9 . . ?
C29 C28 H28B 107.9 . . ?
H28A C28 H28B 107.2 . . ?
C31 C32 H32A 109.9 . . ?
C31 C32 H32B 109.9 . . ?
C31 C32 C33 108.7(4) . . ?
H32A C32 H32B 108.3 . . ?
C33 C32 H32A 109.9 . . ?
C33 C32 H32B 109.9 . . ?
C40 C41 H41A 109.9 . . ?
C40 C41 H41B 109.9 . . ?
C40 C41 C42 109.0(4) . . ?
H41A C41 H41B 108.3 . . ?
C42 C41 H41A 109.9 . . ?
C42 C41 H41B 109.9 . . ?
C41 C42 H42A 109.5 . . ?
C41 C42 H42B 109.5 . . ?
C41 C42 H42C 109.5 . . ?
H42A C42 H42B 109.5 . . ?
H42A C42 H42C 109.5 . . ?
H42B C42 H42C 109.5 . . ?
C32 C33 H33A 109.5 . . ?
C32 C33 H33B 109.5 . . ?
C32 C33 H33C 109.5 . . ?
H33A C33 H33B 109.5 . . ?
H33A C33 H33C 109.5 . . ?
H33B C33 H33C 109.5 . . ?
C19 C20 H20A 109.7 . . ?
C19 C20 H20B 109.7 . . ?
C19 C20 C21 109.7(4) . . ?
H20A C20 H20B 108.2 . . ?
C21 C20 H20A 109.7 . . ?
C21 C20 H20B 109.7 . . ?
C29 C30 H30A 109.5 . . ?
C29 C30 H30B 109.5 . . ?
C29 C30 H30C 109.5 . . ?
H30A C30 H30B 109.5 . . ?
H30A C30 H30C 109.5 . . ?
H30B C30 H30C 109.5 . . ?
C25 C26 H26A 109.1 . . ?
C25 C26 H26B 109.1 . . ?
H26A C26 H26B 107.9 . . ?
C27 C26 C25 112.3(5) . . ?
C27 C26 H26A 109.1 . . ?
C27 C26 H26B 109.1 . . ?
C20 C21 H21A 109.5 . . ?
C20 C21 H21B 109.5 . . ?
C20 C21 H21C 109.5 . . ?
H21A C21 H21B 109.5 . . ?
H21A C21 H21C 109.5 . . ?
H21B C21 H21C 109.5 . . ?
O13 C43 C44 119.7(8) . . ?
O13 C43 C45 121.7(7) . . ?
C44 C43 C45 118.4(7) . . ?
C26 C27 H27A 109.5 . . ?
C26 C27 H27B 109.5 . . ?
C26 C27 H27C 109.5 . . ?
H27A C27 H27B 109.5 . . ?
H27A C27 H27C 109.5 . . ?
H27B C27 H27C 109.5 . . ?
C43 C44 H44A 109.5 . . ?
C43 C44 H44B 109.5 . . ?
C43 C44 H44C 109.5 . . ?
H44A C44 H44B 109.5 . . ?
H44A C44 H44C 109.5 . . ?
H44B C44 H44C 109.5 . . ?
O14 C46 C47 119.8(7) . . ?
O14 C46 C48 120.6(8) . . ?
C48 C46 C47 119.5(6) . . ?
C43 C45 H45A 109.5 . . ?
C43 C45 H45B 109.5 . . ?
C43 C45 H45C 109.5 . . ?
H45A C45 H45B 109.5 . . ?
H45A C45 H45C 109.5 . . ?
H45B C45 H45C 109.5 . . ?
C23 C24 H24A 109.5 . . ?
C23 C24 H24B 109.5 . . ?
C23 C24 H24C 109.5 . . ?
H24A C24 H24B 109.5 . . ?
H24A C24 H24C 109.5 . . ?
H24B C24 H24C 109.5 . . ?
C46 C47 H47A 109.5 . . ?
C46 C47 H47B 109.5 . . ?
C46 C47 H47C 109.5 . . ?
H47A C47 H47B 109.5 . . ?
H47A C47 H47C 109.5 . . ?
H47B C47 H47C 109.5 . . ?
C46 C48 H48A 109.5 . . ?
C46 C48 H48B 109.5 . . ?
C46 C48 H48C 109.5 . . ?
H48A C48 H48B 109.5 . . ?
H48A C48 H48C 109.5 . . ?
H48B C48 H48C 109.5 . . ?
Cl3 F3 C8 133(3) . . ?

loop_
_geom_bond_atom_site_label_1
_geom_bond_atom_site_label_2
_geom_bond_distance
_geom_bond_site_symmetry_2
_geom_bond_publ_flag
Fe1 O4 1.991(2) 4_575 ?
Fe1 O1 2.005(2) . ?
Fe1 O5 2.077(2) . ?
Fe1 O3 2.008(2) 4_575 ?
Fe1 O8 2.092(2) . ?
Fe1 O2 1.984(2) . ?
Fe2 O10 1.981(2) 4_565 ?
Fe2 O7 2.079(2) . ?
Fe2 O6 2.069(2) . ?
Fe2 O11 2.001(2) 4_565 ?
Fe2 O9 1.994(2) . ?
Fe2 O12 1.985(2) . ?
Cl2 C6 1.729(3) . ?
Cl4 C11 1.721(5) . ?
Cl3 C8 1.748(4) . ?
Cl3 F3 0.505(14) . ?
Cl1 C3 1.731(4) . ?
Cl5 C14 1.717(4) . ?
Cl6 C17 1.723(4) . ?
O4 Fe1 1.991(2) 4_576 ?
O4 C5 1.294(4) . ?
O1 C1 1.294(4) . ?
O5 C7 1.254(4) . ?
O3 Fe1 2.008(2) 4_576 ?
O3 C4 1.295(4) . ?
O10 Fe2 1.981(2) 4_566 ?
O10 C15 1.292(4) . ?
O7 C10 1.250(4) . ?
O8 C12 1.256(4) . ?
O6 C9 1.248(4) . ?
O11 Fe2 2.001(2) 4_566 ?
O11 C16 1.288(4) . ?
O2 C2 1.282(4) . ?
O9 C13 1.289(4) . ?
O12 C18 1.288(4) . ?
N2 C31 1.518(5) . ?
N2 C40 1.516(5) . ?
N2 C34 1.521(5) . ?
N2 C37 1.521(5) . ?
N1 C22 1.505(5) . ?
N1 C19 1.510(5) . ?
N1 C25 1.490(5) . ?
N1 C28 1.530(5) . ?
C8 C7 1.383(5) . ?
C8 C9 1.380(5) . ?
C8 F3 1.367(15) . ?
C10 C9 1.541(5) . ?
C10 C11 1.390(5) . ?
C7 C12 1.539(5) . ?
C12 C11 1.378(5) . ?
C1 C2 1.477(4) . ?
C1 C6 1.388(5) . ?
C11 F4 1.363(15) . ?
C4 C5 1.476(5) . ?
C4 C3 1.375(5) . ?
C15 C14 1.389(5) . ?
C15 C16 1.476(5) . ?
C5 C6 1.388(5) . ?
C2 C3 1.398(5) . ?
C13 C14 1.385(5) . ?
C13 C18 1.477(5) . ?
C14 F5 1.366(15) . ?
C6 F2 1.374(15) . ?
C16 C17 1.373(5) . ?
C18 C17 1.389(5) . ?
C3 F1 1.37(2) . ?
C17 F6 1.37(2) . ?
C31 H31A 0.9900 . ?
C31 H31B 0.9900 . ?
C31 C32 1.505(6) . ?
C35 H35A 0.9900 . ?
C35 H35B 0.9900 . ?
C35 C34 1.509(6) . ?
C35 C36 1.520(6) . ?
C40 H40A 0.9900 . ?
C40 H40B 0.9900 . ?
C40 C41 1.513(6) . ?
C38 H38A 0.9900 . ?
C38 H38B 0.9900 . ?
C38 C39 1.523(6) . ?
C38 C37 1.515(6) . ?
C39 H39A 0.9800 . ?
C39 H39B 0.9800 . ?
C39 H39C 0.9800 . ?
C34 H34A 0.9900 . ?
C34 H34B 0.9900 . ?
C37 H37A 0.9900 . ?
C37 H37B 0.9900 . ?
C36 H36A 0.9800 . ?
C36 H36B 0.9800 . ?
C36 H36C 0.9800 . ?
C22 H22A 0.9900 . ?
C22 H22B 0.9900 . ?
C22 C23 1.514(7) . ?
C19 H19A 0.9900 . ?
C19 H19B 0.9900 . ?
C19 C20 1.484(6) . ?
C29 H29A 0.9900 . ?
C29 H29B 0.9900 . ?
C29 C28 1.495(6) . ?
C29 C30 1.522(6) . ?
C25 H25A 0.9900 . ?
C25 H25B 0.9900 . ?
C25 C26 1.502(7) . ?
C23 H23A 0.9900 . ?
C23 H23B 0.9900 . ?
C23 C24 1.513(8) . ?
C28 H28A 0.9900 . ?
C28 H28B 0.9900 . ?
C32 H32A 0.9900 . ?
C32 H32B 0.9900 . ?
C32 C33 1.534(6) . ?
C41 H41A 0.9900 . ?
C41 H41B 0.9900 . ?
C41 C42 1.517(6) . ?
C42 H42A 0.9800 . ?
C42 H42B 0.9800 . ?
C42 H42C 0.9800 . ?
C33 H33A 0.9800 . ?
C33 H33B 0.9800 . ?
C33 H33C 0.9800 . ?
C20 H20A 0.9900 . ?
C20 H20B 0.9900 . ?
C20 C21 1.496(8) . ?
C30 H30A 0.9800 . ?
C30 H30B 0.9800 . ?
C30 H30C 0.9800 . ?
O14 C46 1.205(7) . ?
C26 H26A 0.9900 . ?
C26 H26B 0.9900 . ?
C26 C27 1.489(7) . ?
C21 H21A 0.9800 . ?
C21 H21B 0.9800 . ?
C21 H21C 0.9800 . ?
O13 C43 1.256(9) . ?
C43 C44 1.481(9) . ?
C43 C45 1.492(9) . ?
C27 H27A 0.9800 . ?
C27 H27B 0.9800 . ?
C27 H27C 0.9800 . ?
C44 H44A 0.9800 . ?
C44 H44B 0.9800 . ?
C44 H44C 0.9800 . ?
C46 C47 1.554(10) . ?
C46 C48 1.446(9) . ?
C45 H45A 0.9800 . ?
C45 H45B 0.9800 . ?
C45 H45C 0.9800 . ?
C24 H24A 0.9800 . ?
C24 H24B 0.9800 . ?
C24 H24C 0.9800 . ?
C47 H47A 0.9800 . ?
C47 H47B 0.9800 . ?
C47 H47C 0.9800 . ?
C48 H48A 0.9800 . ?
C48 H48B 0.9800 . ?
C48 H48C 0.9800 . ?
O16 O15 1.80(3) . ?

loop_
_geom_torsion_atom_site_label_1
_geom_torsion_atom_site_label_2
_geom_torsion_atom_site_label_3
_geom_torsion_atom_site_label_4
_geom_torsion
_geom_torsion_site_symmetry_1
_geom_torsion_site_symmetry_2
_geom_torsion_site_symmetry_3
_geom_torsion_site_symmetry_4
_geom_torsion_publ_flag
Fe1 O4 C5 C4 -1.7(4) 4_576 . . . ?
Fe1 O4 C5 C6 178.0(3) 4_576 . . . ?
Fe1 O1 C1 C2 -2.3(3) . . . . ?
Fe1 O1 C1 C6 178.6(3) . . . . ?
Fe1 O5 C7 C8 179.4(3) . . . . ?
Fe1 O5 C7 C12 -0.6(4) . . . . ?
Fe1 O3 C4 C5 4.2(4) 4_576 . . . ?
Fe1 O3 C4 C3 -176.0(3) 4_576 . . . ?
Fe1 O8 C12 C7 0.2(4) . . . . ?
Fe1 O8 C12 C11 -179.6(3) . . . . ?
Fe1 O2 C2 C1 2.9(4) . . . . ?
Fe1 O2 C2 C3 -177.6(3) . . . . ?
Fe2 O10 C15 C14 -176.6(3) 4_566 . . . ?
Fe2 O10 C15 C16 3.6(4) 4_566 . . . ?
Fe2 O7 C10 C9 2.4(4) . . . . ?
Fe2 O7 C10 C11 -177.7(3) . . . . ?
Fe2 O6 C9 C8 177.3(3) . . . . ?
Fe2 O6 C9 C10 -3.0(4) . . . . ?
Fe2 O11 C16 C15 -6.5(4) 4_566 . . . ?
Fe2 O11 C16 C17 174.8(3) 4_566 . . . ?
Fe2 O9 C13 C14 -179.2(3) . . . . ?
Fe2 O9 C13 C18 2.3(4) . . . . ?
Fe2 O12 C18 C13 -1.0(4) . . . . ?
Fe2 O12 C18 C17 179.4(3) . . . . ?
Cl3 C8 C7 O5 -4.1(5) . . . . ?
Cl3 C8 C7 C12 175.9(3) . . . . ?
Cl3 C8 C9 O6 3.6(5) . . . . ?
Cl3 C8 C9 C10 -176.0(3) . . . . ?
O4 C5 C6 Cl2 3.4(5) . . . . ?
O4 C5 C6 C1 -178.6(3) . . . . ?
O4 C5 C6 F2 -10.0(10) . . . . ?
O1 C1 C2 O2 -0.4(4) . . . . ?
O1 C1 C2 C3 -179.9(3) . . . . ?
O1 C1 C6 Cl2 -3.1(5) . . . . ?
O1 C1 C6 C5 178.9(3) . . . . ?
O1 C1 C6 F2 10.0(10) . . . . ?
O5 C7 C12 O8 0.3(5) . . . . ?
O5 C7 C12 C11 -179.9(3) . . . . ?
O3 C4 C5 O4 -1.8(4) . . . . ?
O3 C4 C5 C6 178.6(3) . . . . ?
O3 C4 C3 Cl1 3.6(5) . . . . ?
O3 C4 C3 C2 -179.4(3) . . . . ?
O3 C4 C3 F1 -9.1(13) . . . . ?
O10 C15 C14 Cl5 -2.5(5) . . . . ?
O10 C15 C14 C13 178.4(3) . . . . ?
O10 C15 C14 F5 5.7(12) . . . . ?
O10 C15 C16 O11 2.1(4) . . . . ?
O10 C15 C16 C17 -179.2(3) . . . . ?
O7 C10 C9 O6 0.4(4) . . . . ?
O7 C10 C9 C8 -179.9(3) . . . . ?
O7 C10 C11 Cl4 -1.3(5) . . . . ?
O7 C10 C11 C12 175.9(3) . . . . ?
O7 C10 C11 F4 -0.7(17) . . . . ?
O8 C12 C11 Cl4 1.1(6) . . . . ?
O8 C12 C11 C10 -176.1(3) . . . . ?
O8 C12 C11 F4 0.8(16) . . . . ?
O11 C16 C17 Cl6 -3.0(6) . . . . ?
O11 C16 C17 C18 179.0(3) . . . . ?
O11 C16 C17 F6 8.8(14) . . . . ?
O2 C2 C3 Cl1 -1.9(5) . . . . ?
O2 C2 C3 C4 -178.9(3) . . . . ?
O2 C2 C3 F1 10.5(13) . . . . ?
O9 C13 C14 Cl5 3.7(5) . . . . ?
O9 C13 C14 C15 -177.2(3) . . . . ?
O9 C13 C14 F5 -4.4(12) . . . . ?
O9 C13 C18 O12 -0.9(5) . . . . ?
O9 C13 C18 C17 178.7(3) . . . . ?
O12 C18 C17 Cl6 0.7(6) . . . . ?
O12 C18 C17 C16 178.7(3) . . . . ?
O12 C18 C17 F6 -11.4(14) . . . . ?
N2 C31 C32 C33 169.1(4) . . . . ?
N2 C40 C41 C42 169.4(4) . . . . ?
N1 C22 C23 C24 176.6(5) . . . . ?
N1 C19 C20 C21 -179.6(4) . . . . ?
N1 C25 C26 C27 -173.9(4) . . . . ?
C8 C7 C12 O8 -179.7(3) . . . . ?
C8 C7 C12 C11 0.1(5) . . . . ?
C7 C8 C9 O6 -176.3(3) . . . . ?
C7 C8 C9 C10 4.0(5) . . . . ?
C7 C8 F3 Cl3 -123(4) . . . . ?
C7 C12 C11 Cl4 -178.7(3) . . . . ?
C7 C12 C11 C10 4.1(6) . . . . ?
C7 C12 C11 F4 -179.0(16) . . . . ?
C9 C8 C7 O5 175.8(3) . . . . ?
C9 C8 C7 C12 -4.1(5) . . . . ?
C9 C8 F3 Cl3 69(5) . . . . ?
C9 C10 C11 Cl4 178.5(3) . . . . ?
C9 C10 C11 C12 -4.2(5) . . . . ?
C9 C10 C11 F4 179.1(17) . . . . ?
C1 C2 C3 Cl1 177.6(3) . . . . ?
C1 C2 C3 C4 0.6(5) . . . . ?
C1 C2 C3 F1 -170.1(12) . . . . ?
C11 C10 C9 O6 -179.5(3) . . . . ?
C11 C10 C9 C8 0.2(5) . . . . ?
C4 C5 C6 Cl2 -177.0(3) . . . . ?
C4 C5 C6 C1 1.0(5) . . . . ?
C4 C5 C6 F2 169.6(9) . . . . ?
C15 C16 C17 Cl6 178.4(3) . . . . ?
C15 C16 C17 C18 0.4(6) . . . . ?
C15 C16 C17 F6 -169.8(14) . . . . ?
C5 C4 C3 Cl1 -176.6(3) . . . . ?
C5 C4 C3 C2 0.4(5) . . . . ?
C5 C4 C3 F1 170.6(12) . . . . ?
C2 C1 C6 Cl2 177.9(3) . . . . ?
C2 C1 C6 C5 -0.1(5) . . . . ?
C2 C1 C6 F2 -168.9(9) . . . . ?
C13 C18 C17 Cl6 -178.9(3) . . . . ?
C13 C18 C17 C16 -0.9(5) . . . . ?
C13 C18 C17 F6 169.0(14) . . . . ?
C14 C15 C16 O11 -177.8(3) . . . . ?
C14 C15 C16 C17 1.0(5) . . . . ?
C14 C13 C18 O12 -179.5(3) . . . . ?
C14 C13 C18 C17 0.1(5) . . . . ?
C6 C1 C2 O2 178.7(3) . . . . ?
C6 C1 C2 C3 -0.8(5) . . . . ?
C16 C15 C14 Cl5 177.3(3) . . . . ?
C16 C15 C14 C13 -1.8(5) . . . . ?
C16 C15 C14 F5 -174.5(12) . . . . ?
C18 C13 C14 Cl5 -177.8(3) . . . . ?
C18 C13 C14 C15 1.3(5) . . . . ?
C18 C13 C14 F5 174.1(12) . . . . ?
C3 C4 C5 O4 178.4(3) . . . . ?
C3 C4 C5 C6 -1.2(5) . . . . ?
C31 N2 C40 C41 -57.9(5) . . . . ?
C31 N2 C34 C35 63.8(4) . . . . ?
C31 N2 C37 C38 -177.5(3) . . . . ?
C40 N2 C31 C32 -57.9(5) . . . . ?
C40 N2 C34 C35 -175.8(3) . . . . ?
C40 N2 C37 C38 61.7(4) . . . . ?
C39 C38 C37 N2 -171.5(3) . . . . ?
C34 N2 C31 C32 59.8(5) . . . . ?
C34 N2 C40 C41 -178.5(4) . . . . ?
C34 N2 C37 C38 -56.6(4) . . . . ?
C37 N2 C31 C32 -179.2(4) . . . . ?
C37 N2 C40 C41 60.3(5) . . . . ?
C37 N2 C34 C35 -54.4(4) . . . . ?
C36 C35 C34 N2 -169.4(3) . . . . ?
C22 N1 C19 C20 168.8(4) . . . . ?
C22 N1 C25 C26 -51.1(6) . . . . ?
C22 N1 C28 C29 -60.8(5) . . . . ?
C19 N1 C22 C23 63.5(5) . . . . ?
C19 N1 C25 C26 -170.5(4) . . . . ?
C19 N1 C28 C29 57.0(5) . . . . ?
C25 N1 C22 C23 -56.6(5) . . . . ?
C25 N1 C19 C20 -69.1(5) . . . . ?
C25 N1 C28 C29 176.8(4) . . . . ?
C28 N1 C22 C23 -176.9(4) . . . . ?
C28 N1 C19 C20 50.7(5) . . . . ?
C28 N1 C25 C26 68.7(5) . . . . ?
C30 C29 C28 N1 -170.6(4) . . . . ?
F3 Cl3 C8 C7 63(5) . . . . ?
F3 Cl3 C8 C9 -117(5) . . . . ?
F3 C8 C7 O5 7.9(11) . . . . ?
F3 C8 C7 C12 -172.1(10) . . . . ?
F3 C8 C9 O6 -9.3(11) . . . . ?
F3 C8 C9 C10 171.1(10) . . . . ?
